data_7101820
loop_
_publ_author_name
'Mukherjee, Partha S'
'Lopez, Nazario'
'Arif, Atta M'
'Cervantes-Lee, Francisco'
'Noveron, Juan C'

_publ_section_title
;
 Single-crystal to single-crystal phase transitions of
 bis(N-phenylisonicotinamide)silver(I) nitrate reveal cooperativity
 properties in porous molecular materials.
;
_journal_issue 14
_journal_name_full 'Chemical communications (Cambridge, England)'
_journal_page_first 1433
_journal_page_last 1435
_journal_paper_doi 10.1039/b616502h
_journal_year 2007
_chemical_formula_moiety 'C24 H20 Ag N4 O2,N O3'
_chemical_formula_sum 'C24 H20 Ag N5 O5'
_chemical_formula_weight 566.32
_chemical_name_systematic
;
?
;
_space_group_IT_number 14
_symmetry_cell_setting monoclinic
_symmetry_space_group_name_Hall '-P 2yn'
_symmetry_space_group_name_H-M 'P 1 21/n 1'
_atom_sites_solution_hydrogens geom
_atom_sites_solution_primary direct
_atom_sites_solution_secondary difmap
_audit_creation_method SHELXL-97
_cell_angle_alpha 90.00
_cell_angle_beta 98.274(2)
_cell_angle_gamma 90.00
_cell_formula_units_Z 4
_cell_length_a 12.7187(6)
_cell_length_b 8.4330(2)
_cell_length_c 21.2767(9)
_cell_measurement_reflns_used 4894
_cell_measurement_temperature 150(1)
_cell_measurement_theta_max 27.485
_cell_measurement_theta_min 1.018
_cell_volume 2258.32(15)
_computing_cell_refinement DENZO-SMN
_computing_data_collection 'Nonius COLLECT'
_computing_data_reduction DENZO-SMN
_computing_molecular_graphics 'WinGX, Ortep3'
_computing_structure_refinement 'SHELXL-97 (Sheldrick, 1997)'
_computing_structure_solution SIR97
_diffrn_ambient_temperature 150(1)
_diffrn_measured_fraction_theta_full 0.987
_diffrn_measured_fraction_theta_max 0.987
_diffrn_measurement_device_type 'Nonius KappaCCD Diffractometer'
_diffrn_measurement_method 'Phi plus Omega scan'
_diffrn_radiation_monochromator graphite
_diffrn_radiation_source 'fine-focus sealed tube'
_diffrn_radiation_type MoK\a
_diffrn_radiation_wavelength 0.71073
_diffrn_reflns_av_R_equivalents 0.0328
_diffrn_reflns_av_sigmaI/netI 0.0520
_diffrn_reflns_limit_h_max 16
_diffrn_reflns_limit_h_min -16
_diffrn_reflns_limit_k_max 10
_diffrn_reflns_limit_k_min -10
_diffrn_reflns_limit_l_max 27
_diffrn_reflns_limit_l_min -27
_diffrn_reflns_number 9388
_diffrn_reflns_theta_full 27.48
_diffrn_reflns_theta_max 27.48
_diffrn_reflns_theta_min 3.62
_exptl_absorpt_coefficient_mu 0.940
_exptl_absorpt_correction_T_max 0.9286
_exptl_absorpt_correction_T_min 0.7989
_exptl_absorpt_correction_type multi-scan
_exptl_absorpt_process_details 'DENZO-SMN (Otwinowski & Minor, 1997)'
_exptl_crystal_colour yellow
_exptl_crystal_density_diffrn 1.666
_exptl_crystal_density_method 'not measured'
_exptl_crystal_description plate
_exptl_crystal_F_000 1144
_exptl_crystal_size_max 0.25
_exptl_crystal_size_mid 0.25
_exptl_crystal_size_min 0.08
_refine_diff_density_max 0.567
_refine_diff_density_min -0.552
_refine_diff_density_rms 0.083
_refine_ls_extinction_method none
_refine_ls_goodness_of_fit_ref 1.075
_refine_ls_hydrogen_treatment mixed
_refine_ls_matrix_type full
_refine_ls_number_parameters 396
_refine_ls_number_reflns 5111
_refine_ls_number_restraints 2
_refine_ls_restrained_S_all 1.074
_refine_ls_R_factor_all 0.0660
_refine_ls_R_factor_gt 0.0371
_refine_ls_shift/su_max 0.001
_refine_ls_shift/su_mean 0.000
_refine_ls_structure_factor_coef Fsqd
_refine_ls_weighting_details 'calc w=1/[\s^2^(Fo^2^)+(0.0291P)^2^+0.9414P] where P=(Fo^2^+2Fc^2^)/3'
_refine_ls_weighting_scheme calc
_refine_ls_wR_factor_gt 0.0703
_refine_ls_wR_factor_ref 0.0796
_reflns_number_gt 3763
_reflns_number_total 5111
_reflns_threshold_expression >2sigma(I)
_cod_data_source_file b616502h.txt
_cod_data_source_block pjs181
_cod_depositor_comments
;
The following automatic conversions were performed:
'_exptl_absorpt_correction_type' value 'Multi-scan' changed to
'multi-scan' according to
'/home/saulius/struct/CIF-dictionaries/cif_core.dic' dictionary named
'cif_core.dic' version 2.4.1 from 2010-06-29.

Automatic conversion script
Id: cif_fix_enum 1527 2010-12-29 10:47:43Z saulius 
;
_cod_original_sg_symbol_H-M P21/n
_cod_database_code 7101820

loop_
_symmetry_equiv_pos_as_xyz
'x, y, z'
'-x+1/2, y+1/2, -z+1/2'
'-x, -y, -z'
'x-1/2, -y-1/2, z-1/2'

loop_
_atom_site_label
_atom_site_type_symbol
_atom_site_fract_x
_atom_site_fract_y
_atom_site_fract_z
_atom_site_U_iso_or_equiv
_atom_site_adp_type
_atom_site_occupancy
_atom_site_symmetry_multiplicity
_atom_site_calc_flag
_atom_site_refinement_flags
Ag1 Ag 0.890118(18) 0.44573(2) 0.454025(11) 0.03264(9) Uani 1 1 d .
O1 O 0.40939(16) 0.8466(2) 0.49099(10) 0.0348(5) Uani 1 1 d .
O2 O 1.34557(15) 0.1567(2) 0.33136(9) 0.0284(4) Uani 1 1 d .
O3 O 1.09213(18) 0.7431(3) 0.43677(12) 0.0444(6) Uani 1 1 d .
O4 O 0.92982(17) 0.7091(2) 0.39056(11) 0.0435(6) Uani 1 1 d .
O5 O 1.05069(19) 0.7929(3) 0.33660(11) 0.0465(6) Uani 1 1 d .
N1 N 0.74982(18) 0.5573(3) 0.47969(11) 0.0259(5) Uani 1 1 d .
N2 N 0.45368(19) 0.7580(3) 0.59303(12) 0.0296(5) Uani 1 1 d D
N3 N 1.01862(18) 0.3217(3) 0.41960(11) 0.0277(5) Uani 1 1 d .
N4 N 1.26875(19) -0.0815(2) 0.34976(11) 0.0250(5) Uani 1 1 d D
N5 N 1.0239(2) 0.7490(3) 0.38784(13) 0.0319(6) Uani 1 1 d .
C1 C 0.7064(2) 0.6879(3) 0.44992(15) 0.0301(7) Uani 1 1 d .
C2 C 0.6172(2) 0.7607(3) 0.46628(14) 0.0293(6) Uani 1 1 d .
C3 C 0.5698(2) 0.7011(3) 0.51598(13) 0.0228(6) Uani 1 1 d .
C4 C 0.6142(2) 0.5664(3) 0.54699(14) 0.0247(6) Uani 1 1 d .
C5 C 0.7034(2) 0.5000(3) 0.52766(14) 0.0253(6) Uani 1 1 d .
C6 C 0.4696(2) 0.7774(3) 0.53194(14) 0.0245(6) Uani 1 1 d .
C7 C 0.3696(2) 0.8178(3) 0.62313(15) 0.0285(6) Uani 1 1 d .
C8 C 0.2743(2) 0.8720(3) 0.58913(18) 0.0351(7) Uani 1 1 d .
C9 C 0.1978(3) 0.9346(4) 0.6222(2) 0.0490(10) Uani 1 1 d .
C10 C 0.2135(3) 0.9412(4) 0.6874(2) 0.0592(12) Uani 1 1 d .
C11 C 0.3063(3) 0.8823(4) 0.7214(2) 0.0528(10) Uani 1 1 d .
C12 C 0.3847(3) 0.8217(4) 0.68907(16) 0.0364(7) Uani 1 1 d .
C13 C 1.0557(2) 0.3679(3) 0.36649(14) 0.0273(6) Uani 1 1 d .
C14 C 1.1387(2) 0.2929(3) 0.34373(14) 0.0258(6) Uani 1 1 d .
C15 C 1.1840(2) 0.1599(3) 0.37506(13) 0.0234(6) Uani 1 1 d .
C16 C 1.1455(2) 0.1100(3) 0.42922(14) 0.0279(6) Uani 1 1 d .
C17 C 1.0643(2) 0.1945(3) 0.45032(15) 0.0300(7) Uani 1 1 d .
C18 C 1.2746(2) 0.0784(3) 0.34995(13) 0.0244(6) Uani 1 1 d .
C19 C 1.3409(2) -0.1900(3) 0.32837(13) 0.0246(6) Uani 1 1 d .
C20 C 1.4458(2) -0.1507(4) 0.32440(14) 0.0317(7) Uani 1 1 d .
C21 C 1.5120(3) -0.2641(4) 0.30313(16) 0.0359(7) Uani 1 1 d .
C22 C 1.4753(3) -0.4152(3) 0.28735(15) 0.0344(7) Uani 1 1 d .
C23 C 1.3709(3) -0.4538(3) 0.29167(14) 0.0306(6) Uani 1 1 d .
C24 C 1.3031(2) -0.3414(3) 0.31187(13) 0.0278(6) Uani 1 1 d .
H1 H 0.739(2) 0.729(3) 0.4184(14) 0.029(8) Uiso 1 1 d .
H2 H 0.591(2) 0.847(3) 0.4436(13) 0.022(7) Uiso 1 1 d .
H2N H 0.5069(17) 0.741(4) 0.6182(13) 0.045(11) Uiso 1 1 d D
H4 H 0.585(2) 0.522(3) 0.5804(15) 0.027(8) Uiso 1 1 d .
H4N H 1.2138(13) -0.120(3) 0.3585(12) 0.015(7) Uiso 1 1 d D
H5 H 0.728(2) 0.418(3) 0.5437(13) 0.018(7) Uiso 1 1 d .
H8 H 0.264(2) 0.869(4) 0.5452(15) 0.034(9) Uiso 1 1 d .
H9 H 0.136(3) 0.976(4) 0.6012(17) 0.052(11) Uiso 1 1 d .
H10 H 0.165(3) 0.984(5) 0.710(2) 0.070(12) Uiso 1 1 d .
H11 H 0.319(3) 0.880(4) 0.7631(17) 0.040(10) Uiso 1 1 d .
H12 H 0.448(2) 0.783(3) 0.7103(14) 0.033(9) Uiso 1 1 d .
H13 H 1.023(2) 0.452(3) 0.3454(14) 0.025(7) Uiso 1 1 d .
H14 H 1.164(2) 0.331(3) 0.3071(13) 0.023(7) Uiso 1 1 d .
H16 H 1.176(3) 0.025(4) 0.4545(16) 0.046(9) Uiso 1 1 d .
H17 H 1.038(2) 0.165(3) 0.4859(14) 0.026(8) Uiso 1 1 d .
H20 H 1.473(3) -0.050(4) 0.3349(17) 0.049(10) Uiso 1 1 d .
H21 H 1.584(3) -0.238(4) 0.2992(16) 0.047(10) Uiso 1 1 d .
H22 H 1.519(2) -0.492(4) 0.2708(14) 0.033(8) Uiso 1 1 d .
H23 H 1.346(2) -0.560(3) 0.2817(14) 0.029(8) Uiso 1 1 d .
H24 H 1.234(2) -0.363(3) 0.3173(13) 0.029(8) Uiso 1 1 d .

loop_
_atom_site_aniso_label
_atom_site_aniso_U_11
_atom_site_aniso_U_22
_atom_site_aniso_U_33
_atom_site_aniso_U_23
_atom_site_aniso_U_13
_atom_site_aniso_U_12
Ag1 0.02855(14) 0.02924(12) 0.04268(15) -0.00244(10) 0.01384(10) 0.00637(9)
O1 0.0285(12) 0.0349(11) 0.0406(13) 0.0039(9) 0.0037(10) 0.0097(9)
O2 0.0244(11) 0.0247(10) 0.0370(12) -0.0005(8) 0.0073(9) 0.0005(8)
O3 0.0432(14) 0.0384(12) 0.0501(15) 0.0100(10) 0.0014(12) 0.0055(10)
O4 0.0277(12) 0.0379(12) 0.0695(17) 0.0093(10) 0.0230(11) 0.0045(9)
O5 0.0500(15) 0.0519(14) 0.0418(14) 0.0039(10) 0.0215(12) -0.0119(11)
N1 0.0221(12) 0.0247(11) 0.0317(13) -0.0049(10) 0.0065(10) 0.0001(9)
N2 0.0202(14) 0.0362(14) 0.0324(15) -0.0007(11) 0.0041(12) 0.0088(10)
N3 0.0262(13) 0.0252(12) 0.0323(14) -0.0057(10) 0.0062(11) 0.0016(10)
N4 0.0217(13) 0.0211(12) 0.0333(14) -0.0022(9) 0.0078(11) 0.0010(9)
N5 0.0345(16) 0.0196(12) 0.0451(17) 0.0023(10) 0.0170(13) 0.0057(10)
C1 0.0297(17) 0.0261(15) 0.0367(18) 0.0057(12) 0.0125(14) 0.0031(12)
C2 0.0285(17) 0.0223(15) 0.0371(18) 0.0041(12) 0.0040(13) 0.0032(12)
C3 0.0192(14) 0.0219(13) 0.0269(15) -0.0058(10) 0.0021(12) -0.0012(10)
C4 0.0250(14) 0.0235(13) 0.0262(14) -0.0004(12) 0.0056(12) -0.0008(12)
C5 0.0224(15) 0.0207(13) 0.0326(17) 0.0015(11) 0.0033(13) 0.0037(11)
C6 0.0199(14) 0.0193(13) 0.0342(17) -0.0017(11) 0.0032(12) 0.0008(10)
C7 0.0201(15) 0.0208(13) 0.0472(19) 0.0019(12) 0.0139(13) -0.0006(11)
C8 0.0272(17) 0.0278(15) 0.052(2) 0.0026(14) 0.0105(16) 0.0008(12)
C9 0.0265(18) 0.0356(18) 0.088(3) 0.0096(18) 0.0200(19) 0.0055(15)
C10 0.044(2) 0.047(2) 0.097(4) -0.002(2) 0.046(2) 0.0081(18)
C11 0.059(3) 0.053(2) 0.054(3) -0.0026(18) 0.034(2) -0.0010(18)
C12 0.0337(19) 0.0339(16) 0.045(2) 0.0003(14) 0.0159(16) 0.0029(14)
C13 0.0302(17) 0.0192(14) 0.0316(17) -0.0018(11) 0.0014(13) 0.0020(11)
C14 0.0293(16) 0.0222(13) 0.0264(16) -0.0022(11) 0.0055(13) 0.0034(11)
C15 0.0237(15) 0.0200(13) 0.0259(15) -0.0066(10) 0.0021(12) -0.0010(11)
C16 0.0323(17) 0.0227(14) 0.0292(16) -0.0022(11) 0.0058(13) 0.0031(12)
C17 0.0367(18) 0.0253(15) 0.0305(17) 0.0022(12) 0.0131(14) 0.0021(12)
C18 0.0250(15) 0.0233(15) 0.0244(15) -0.0007(10) 0.0016(12) 0.0038(11)
C19 0.0288(16) 0.0232(14) 0.0219(15) 0.0004(10) 0.0042(12) 0.0068(11)
C20 0.0258(16) 0.0308(16) 0.0380(18) -0.0061(13) 0.0023(13) 0.0025(12)
C21 0.0252(17) 0.0376(18) 0.046(2) -0.0008(13) 0.0086(15) 0.0081(13)
C22 0.0417(19) 0.0297(16) 0.0335(17) 0.0022(12) 0.0106(15) 0.0152(13)
C23 0.0448(19) 0.0205(14) 0.0282(16) 0.0023(11) 0.0112(13) 0.0066(13)
C24 0.0319(18) 0.0244(14) 0.0284(16) 0.0046(11) 0.0092(13) 0.0041(12)

loop_
_atom_type_symbol
_atom_type_description
_atom_type_scat_dispersion_real
_atom_type_scat_dispersion_imag
_atom_type_scat_source
C C 0.0033 0.0016 'International Tables Vol C Tables 4.2.6.8 and 6.1.1.4'
H H 0.0000 0.0000 'International Tables Vol C Tables 4.2.6.8 and 6.1.1.4'
N N 0.0061 0.0033 'International Tables Vol C Tables 4.2.6.8 and 6.1.1.4'
O O 0.0106 0.0060 'International Tables Vol C Tables 4.2.6.8 and 6.1.1.4'
Ag Ag -0.8971 1.1015 'International Tables Vol C Tables 4.2.6.8 and 6.1.1.4'

loop_
_geom_angle_atom_site_label_1
_geom_angle_atom_site_label_2
_geom_angle_atom_site_label_3
_geom_angle
_geom_angle_site_symmetry_3
N3 Ag1 N1 173.46(9) .
N3 Ag1 O4 91.37(8) .
N1 Ag1 O4 89.36(7) .
N3 Ag1 Ag1 73.58(6) 3_766
N1 Ag1 Ag1 112.95(6) 3_766
O4 Ag1 Ag1 82.20(5) 3_766
N5 O4 Ag1 119.70(17) .
C5 N1 C1 117.2(2) .
C5 N1 Ag1 120.45(19) .
C1 N1 Ag1 122.35(19) .
C6 N2 C7 128.2(2) .
C6 N2 H2N 115(3) .
C7 N2 H2N 112(2) .
C13 N3 C17 117.5(2) .
C13 N3 Ag1 121.33(18) .
C17 N3 Ag1 121.17(19) .
C18 N4 C19 127.5(2) .
C18 N4 H4N 116.6(19) .
C19 N4 H4N 115.4(19) .
O5 N5 O4 120.3(3) .
O5 N5 O3 119.6(3) .
O4 N5 O3 120.1(3) .
N1 C1 C2 122.8(3) .
N1 C1 H1 117.3(19) .
C2 C1 H1 119.9(18) .
C1 C2 C3 119.7(3) .
C1 C2 H2 118.4(17) .
C3 C2 H2 121.9(17) .
C2 C3 C4 117.8(2) .
C2 C3 C6 119.4(2) .
C4 C3 C6 122.7(2) .
C5 C4 C3 119.0(3) .
C5 C4 H4 120.2(18) .
C3 C4 H4 120.8(18) .
N1 C5 C4 123.5(3) .
N1 C5 H5 116(2) .
C4 C5 H5 120(2) .
O1 C6 N2 125.2(3) .
O1 C6 C3 120.4(3) .
N2 C6 C3 114.3(2) .
C12 C7 C8 120.0(3) .
C12 C7 N2 117.5(3) .
C8 C7 N2 122.6(3) .
C9 C8 C7 118.9(3) .
C9 C8 H8 121(2) .
C7 C8 H8 120(2) .
C10 C9 C8 121.2(4) .
C10 C9 H9 118(2) .
C8 C9 H9 121(2) .
C9 C10 C11 120.1(3) .
C9 C10 H10 123(3) .
C11 C10 H10 117(3) .
C10 C11 C12 119.5(4) .
C10 C11 H11 124(2) .
C12 C11 H11 117(2) .
C11 C12 C7 120.3(3) .
C11 C12 H12 121.7(19) .
C7 C12 H12 118.0(19) .
N3 C13 C14 122.8(3) .
N3 C13 H13 116.7(18) .
C14 C13 H13 120.5(18) .
C13 C14 C15 119.3(3) .
C13 C14 H14 120.0(17) .
C15 C14 H14 120.7(17) .
C16 C15 C14 118.4(3) .
C16 C15 C18 122.6(2) .
C14 C15 C18 119.0(2) .
C15 C16 C17 119.0(3) .
C15 C16 H16 123(2) .
C17 C16 H16 118(2) .
N3 C17 C16 123.0(3) .
N3 C17 H17 116.2(18) .
C16 C17 H17 120.8(18) .
O2 C18 N4 125.3(3) .
O2 C18 C15 120.3(2) .
N4 C18 C15 114.4(2) .
C20 C19 C24 120.3(3) .
C20 C19 N4 122.5(2) .
C24 C19 N4 117.2(2) .
C19 C20 C21 119.1(3) .
C19 C20 H20 122(2) .
C21 C20 H20 119(2) .
C22 C21 C20 120.9(3) .
C22 C21 H21 119(2) .
C20 C21 H21 120(2) .
C21 C22 C23 119.7(3) .
C21 C22 H22 121.5(19) .
C23 C22 H22 118.6(19) .
C22 C23 C24 120.3(3) .
C22 C23 H23 119.4(18) .
C24 C23 H23 120.3(18) .
C23 C24 C19 119.7(3) .
C23 C24 H24 123.3(19) .
C19 C24 H24 116.9(19) .

loop_
_geom_bond_atom_site_label_1
_geom_bond_atom_site_label_2
_geom_bond_distance
_geom_bond_site_symmetry_2
Ag1 N3 2.156(2) .
Ag1 N1 2.156(2) .
Ag1 O4 2.685(2) .
Ag1 Ag1 3.3021(5) 3_766
O1 C6 1.222(3) .
O2 C18 1.229(3) .
O3 N5 1.257(3) .
O4 N5 1.253(3) .
O5 N5 1.244(3) .
N1 C5 1.340(4) .
N1 C1 1.349(3) .
N2 C6 1.354(4) .
N2 C7 1.416(4) .
N2 H2N 0.814(10) .
N3 C13 1.343(4) .
N3 C17 1.344(4) .
N4 C18 1.351(3) .
N4 C19 1.417(3) .
N4 H4N 0.817(10) .
C1 C2 1.378(4) .
C1 H1 0.91(3) .
C2 C3 1.385(4) .
C2 H2 0.91(3) .
C3 C4 1.392(4) .
C3 C6 1.510(4) .
C4 C5 1.380(4) .
C4 H4 0.93(3) .
C5 H5 0.81(3) .
C7 C12 1.389(4) .
C7 C8 1.396(4) .
C8 C9 1.384(5) .
C8 H8 0.93(3) .
C9 C10 1.375(6) .
C9 H9 0.92(4) .
C10 C11 1.385(6) .
C10 H10 0.91(4) .
C11 C12 1.388(5) .
C11 H11 0.88(3) .
C12 H12 0.93(3) .
C13 C14 1.377(4) .
C13 H13 0.91(3) .
C14 C15 1.387(4) .
C14 H14 0.94(3) .
C15 C16 1.381(4) .
C15 C18 1.504(4) .
C16 C17 1.383(4) .
C16 H16 0.94(3) .
C17 H17 0.91(3) .
C19 C20 1.388(4) .
C19 C24 1.391(4) .
C20 C21 1.393(4) .
C20 H20 0.93(3) .
C21 C22 1.381(4) .
C21 H21 0.96(3) .
C22 C23 1.383(5) .
C22 H22 0.96(3) .
C23 C24 1.391(4) .
C23 H23 0.96(3) .
C24 H24 0.92(3) .

loop_
_geom_hbond_atom_site_label_D
_geom_hbond_atom_site_label_H
_geom_hbond_atom_site_label_A
_geom_hbond_distance_DH
_geom_hbond_distance_HA
_geom_hbond_distance_DA
_geom_hbond_angle_DHA
_geom_hbond_site_symmetry_A
N2 H2N O2 0.814(10) 2.20(2) 2.906(3) 145(3) 3_766
N4 H4N O5 0.817(10) 2.186(15) 2.944(3) 154(3) 1_545

loop_
_geom_torsion_atom_site_label_1
_geom_torsion_atom_site_label_2
_geom_torsion_atom_site_label_3
_geom_torsion_atom_site_label_4
_geom_torsion
_geom_torsion_site_symmetry_1
N3 Ag1 O4 N5 -39.1(2) .
N1 Ag1 O4 N5 147.4(2) .
Ag1 Ag1 O4 N5 34.1(2) 3_766
N3 Ag1 N1 C5 101.0(8) .
O4 Ag1 N1 C5 -162.5(2) .
Ag1 Ag1 N1 C5 -81.2(2) 3_766
N3 Ag1 N1 C1 -80.6(8) .
O4 Ag1 N1 C1 15.9(2) .
Ag1 Ag1 N1 C1 97.2(2) 3_766
N1 Ag1 N3 C13 74.0(8) .
O4 Ag1 N3 C13 -22.3(2) .
Ag1 Ag1 N3 C13 -103.8(2) 3_766
N1 Ag1 N3 C17 -105.6(8) .
O4 Ag1 N3 C17 158.0(2) .
Ag1 Ag1 N3 C17 76.6(2) 3_766
Ag1 O4 N5 O5 135.2(2) .
Ag1 O4 N5 O3 -44.0(3) .
C5 N1 C1 C2 -1.1(4) .
Ag1 N1 C1 C2 -179.5(2) .
N1 C1 C2 C3 1.2(5) .
C1 C2 C3 C4 -1.1(4) .
C1 C2 C3 C6 -177.6(3) .
C2 C3 C4 C5 0.8(4) .
C6 C3 C4 C5 177.2(3) .
C1 N1 C5 C4 0.9(4) .
Ag1 N1 C5 C4 179.3(2) .
C3 C4 C5 N1 -0.8(4) .
C7 N2 C6 O1 -3.3(5) .
C7 N2 C6 C3 178.3(2) .
C2 C3 C6 O1 27.0(4) .
C4 C3 C6 O1 -149.3(3) .
C2 C3 C6 N2 -154.5(3) .
C4 C3 C6 N2 29.2(4) .
C6 N2 C7 C12 -162.1(3) .
C6 N2 C7 C8 17.7(4) .
C12 C7 C8 C9 2.4(4) .
N2 C7 C8 C9 -177.4(3) .
C7 C8 C9 C10 -1.3(5) .
C8 C9 C10 C11 -1.0(5) .
C9 C10 C11 C12 2.1(6) .
C10 C11 C12 C7 -1.0(5) .
C8 C7 C12 C11 -1.3(4) .
N2 C7 C12 C11 178.5(3) .
C17 N3 C13 C14 -1.4(4) .
Ag1 N3 C13 C14 179.0(2) .
N3 C13 C14 C15 2.7(4) .
C13 C14 C15 C16 -1.7(4) .
C13 C14 C15 C18 180.0(2) .
C14 C15 C16 C17 -0.4(4) .
C18 C15 C16 C17 177.9(3) .
C13 N3 C17 C16 -0.8(4) .
Ag1 N3 C17 C16 178.8(2) .
C15 C16 C17 N3 1.7(4) .
C19 N4 C18 O2 -0.4(5) .
C19 N4 C18 C15 179.2(2) .
C16 C15 C18 O2 -136.2(3) .
C14 C15 C18 O2 42.0(4) .
C16 C15 C18 N4 44.2(4) .
C14 C15 C18 N4 -137.5(3) .
C18 N4 C19 C20 22.6(4) .
C18 N4 C19 C24 -158.2(3) .
C24 C19 C20 C21 0.6(4) .
N4 C19 C20 C21 179.8(3) .
C19 C20 C21 C22 -1.4(5) .
C20 C21 C22 C23 1.1(5) .
C21 C22 C23 C24 -0.1(5) .
C22 C23 C24 C19 -0.6(4) .
C20 C19 C24 C23 0.4(4) .
N4 C19 C24 C23 -178.8(3) .
